data_2017211
loop_
_publ_author_name
'Szcze\'sniak, Hanna B.'
'Patroniak, Violetta'
'Radecka-Paryzek, Wanda'
'Kubicki, Maciej'

_publ_section_title
;
 <i>N</i>,<i>N</i>'-Bis(2-ammonioethyl)propane-1,3-diaminium
 tris(perchlorate) chloride
;
_journal_coeditor_code DN3118
_journal_issue 8
_journal_name_full 'Acta Crystallographica Section C'
_journal_page_first o371
_journal_page_last o373
_journal_paper_doi 10.1107/S010827010902410X
_journal_volume 65
_journal_year 2009
_chemical_formula_iupac 'C7 H24 N4 4+ , 3Cl O4 -, Cl -'
_chemical_formula_moiety 'C7 H24 N4 4+ , 3Cl O4 - , Cl -'
_chemical_formula_sum 'C7 H24 Cl4 N4 O12'
_chemical_formula_weight 498.10
_chemical_name_systematic
;
<i>N</i>,<i>N</i>'-Bis(2-ammonioethyl)propane-1,3-diaminium tris(perchlorate)
chloride
;
_space_group_IT_number 2
_symmetry_cell_setting triclinic
_symmetry_space_group_name_Hall '-P 1'
_symmetry_space_group_name_H-M 'P -1'
_atom_sites_solution_hydrogens geom
_atom_sites_solution_primary direct
_atom_sites_solution_secondary difmap
_audit_creation_method SHELXL97
_cell_angle_alpha 77.358(11)
_cell_angle_beta 78.991(10)
_cell_angle_gamma 73.488(11)
_cell_formula_units_Z 2
_cell_length_a 7.9755(9)
_cell_length_b 11.2619(15)
_cell_length_c 11.4848(16)
_cell_measurement_reflns_used 2192
_cell_measurement_temperature 100.0(10)
_cell_measurement_theta_max 24
_cell_measurement_theta_min 3
_cell_volume 955.9(2)
_computing_cell_refinement 'CrysAlis RED (Oxford Diffraction, 2009)'
_computing_data_collection 'CrysAlis CCD (Oxford Diffraction, 2009)'
_computing_data_reduction 'CrysAlis RED (Oxford Diffraction, 2009)'
_computing_molecular_graphics
;
Stereochemical Workstation Operation Manual (Siemens, 1989) and Mercury
(Macrae <i>et al.</i>,  2008)
;
_computing_publication_material 'SHELXL97 (Sheldrick, 2008)'
_computing_structure_refinement 'SHELXL97 (Sheldrick, 2008)'
_computing_structure_solution 'SHELXS97 (Sheldrick, 2008)'
_diffrn_ambient_temperature 100.0(10)
_diffrn_measured_fraction_theta_full 0.998
_diffrn_measured_fraction_theta_max 0.900
_diffrn_measurement_device_type 'Kuma KM-4 CCD area-detector'
_diffrn_measurement_method \w
_diffrn_radiation_monochromator graphite
_diffrn_radiation_source 'fine-focus sealed tube'
_diffrn_radiation_type MoK\a
_diffrn_radiation_wavelength 0.71073
_diffrn_reflns_av_R_equivalents 0.0549
_diffrn_reflns_av_sigmaI/netI 0.1245
_diffrn_reflns_limit_h_max 9
_diffrn_reflns_limit_h_min -10
_diffrn_reflns_limit_k_max 14
_diffrn_reflns_limit_k_min -14
_diffrn_reflns_limit_l_max 14
_diffrn_reflns_limit_l_min -14
_diffrn_reflns_number 9313
_diffrn_reflns_theta_full 25.00
_diffrn_reflns_theta_max 27.97
_diffrn_reflns_theta_min 2.69
_exptl_absorpt_coefficient_mu 0.685
_exptl_absorpt_correction_T_max 0.936
_exptl_absorpt_correction_T_min 0.901
_exptl_absorpt_correction_type multi-scan
_exptl_absorpt_process_details '(CrysAlis CCD; Oxford Diffraction, 2009)'
_exptl_crystal_colour colourless
_exptl_crystal_density_diffrn 1.731
_exptl_crystal_density_method 'not measured'
_exptl_crystal_description block
_exptl_crystal_F_000 516
_exptl_crystal_size_max 0.15
_exptl_crystal_size_mid 0.1
_exptl_crystal_size_min 0.1
_refine_diff_density_max 0.390
_refine_diff_density_min -0.448
_refine_ls_extinction_method none
_refine_ls_goodness_of_fit_ref 0.897
_refine_ls_hydrogen_treatment mixed
_refine_ls_matrix_type full
_refine_ls_number_parameters 302
_refine_ls_number_reflns 4148
_refine_ls_number_restraints 0
_refine_ls_restrained_S_all 0.897
_refine_ls_R_factor_all 0.0982
_refine_ls_R_factor_gt 0.0446
_refine_ls_shift/su_max 0.000
_refine_ls_shift/su_mean 0.000
_refine_ls_structure_factor_coef Fsqd
_refine_ls_weighting_details 'calc w = 1/[\s^2^(Fo^2^)+(0.01P)^2^] where P=(Fo^2^+2Fc^2^)/3'
_refine_ls_weighting_scheme calc
_refine_ls_wR_factor_gt 0.0546
_refine_ls_wR_factor_ref 0.0611
_reflns_number_gt 2461
_reflns_number_total 4148
_reflns_threshold_expression I>2\s(I)
_cod_data_source_file dn3118.cif
_cod_data_source_block I
_cod_database_code 2017211
_cod_database_fobs_code 2017211

loop_
_symmetry_equiv_pos_as_xyz
'x, y, z'
'-x, -y, -z'

loop_
_atom_site_type_symbol
_atom_site_label
_atom_site_fract_x
_atom_site_fract_y
_atom_site_fract_z
_atom_site_U_iso_or_equiv
_atom_site_adp_type
_atom_site_calc_flag
_atom_site_refinement_flags
_atom_site_occupancy
_atom_site_disorder_assembly
_atom_site_disorder_group
N N1 0.4399(3) 0.5522(2) 0.3040(2) 0.0189(7) Uani d . 1 . .
H H1A 0.339 0.5898 0.3552 0.026 Uiso calc R 1 . .
H H1B 0.5336 0.5098 0.3503 0.026 Uiso calc R 1 . .
H H1C 0.411 0.4935 0.2678 0.026 Uiso calc R 1 . .
C C2 0.4961(4) 0.6517(3) 0.2081(3) 0.0185(8) Uani d . 1 . .
H H2A 0.587(4) 0.606(2) 0.155(3) 0.022 Uiso d . 1 . .
H H2B 0.554(3) 0.696(3) 0.252(3) 0.022 Uiso d . 1 . .
C C3 0.3472(4) 0.7430(3) 0.1482(3) 0.0129(7) Uani d . 1 . .
H H3A 0.261(4) 0.774(2) 0.203(3) 0.016 Uiso d . 1 . .
H H3B 0.392(3) 0.812(2) 0.098(2) 0.016 Uiso d . 1 . .
N N4 0.2758(3) 0.6895(2) 0.0667(2) 0.0111(6) Uani d . 1 . .
H H4A 0.240(3) 0.621(2) 0.110(3) 0.013 Uiso d . 1 . .
H H4B 0.360(3) 0.667(2) 0.003(3) 0.013 Uiso d . 1 . .
C C5 0.1211(4) 0.7806(3) 0.0128(3) 0.0130(8) Uani d . 1 . .
H H5A 0.164(3) 0.853(2) -0.028(2) 0.016 Uiso d . 1 . .
H H5B 0.035(3) 0.800(2) 0.078(3) 0.016 Uiso d . 1 . .
C C6 0.0519(4) 0.7231(3) -0.0699(3) 0.0125(7) Uani d . 1 . .
H H6A -0.016(3) 0.669(2) -0.024(2) 0.015 Uiso d . 1 . .
H H6B 0.149(3) 0.679(2) -0.121(3) 0.015 Uiso d . 1 . .
C C7 -0.0577(4) 0.8288(3) -0.1520(3) 0.0122(7) Uani d . 1 . .
H H7A -0.156(3) 0.883(2) -0.108(3) 0.015 Uiso d . 1 . .
H H7B 0.016(3) 0.888(2) -0.206(2) 0.015 Uiso d . 1 . .
N N8 -0.1284(3) 0.7804(2) -0.2385(2) 0.0108(6) Uani d . 1 . .
H H8A -0.214(3) 0.737(2) -0.194(2) 0.013 Uiso d . 1 . .
H H8B -0.041(3) 0.720(2) -0.271(3) 0.013 Uiso d . 1 . .
C C9 -0.1999(4) 0.8834(3) -0.3370(3) 0.0122(7) Uani d . 1 . .
H H9A -0.091(3) 0.917(2) -0.389(2) 0.015 Uiso d . 1 . .
H H9B -0.271(3) 0.951(2) -0.299(3) 0.015 Uiso d . 1 . .
C C10 -0.3098(4) 0.8439(3) -0.4091(3) 0.0123(7) Uani d . 1 . .
H H10A -0.351(3) 0.776(3) -0.364(2) 0.015 Uiso d . 1 . .
H H10B -0.407(3) 0.916(3) -0.434(2) 0.015 Uiso d . 1 . .
N N11 -0.2077(3) 0.7980(2) -0.5209(2) 0.0152(7) Uani d . 1 . .
H H11A -0.182 0.8639 -0.5759 0.021 Uiso calc R 1 . .
H H11B -0.2733 0.7616 -0.5519 0.021 Uiso calc R 1 . .
H H11C -0.1060 0.7407 -0.5030 0.021 Uiso calc R 1 . .
Cl Cl4 0.39415(9) 0.39015(7) 0.12660(7) 0.0167(2) Uani d . 1 . .
Cl Cl2 0.29209(9) 0.76166(7) -0.46282(7) 0.01362(19) Uani d . 1 . .
O O21 0.1861(2) 0.7561(2) -0.55049(19) 0.0229(6) Uani d . 1 . .
O O22 0.2812(2) 0.89031(18) -0.4603(2) 0.0217(6) Uani d . 1 . .
O O23 0.2285(2) 0.70112(19) -0.34518(18) 0.0194(5) Uani d . 1 . .
O O24 0.4732(2) 0.69349(18) -0.49555(19) 0.0175(5) Uani d . 1 . .
Cl Cl1 -0.33868(10) 0.95303(8) -0.80726(7) 0.0196(2) Uani d . 1 . .
O O11 -0.4324(3) 1.0810(2) -0.8461(2) 0.0430(8) Uani d . 1 . .
O O12 -0.3068(3) 0.8828(2) -0.9031(2) 0.0345(7) Uani d . 1 . .
O O13 -0.1720(3) 0.94997(19) -0.77252(19) 0.0222(6) Uani d . 1 . .
O O14 -0.4433(2) 0.89698(18) -0.70434(18) 0.0181(5) Uani d . 1 . .
Cl Cl3 0.95147(10) 0.53687(7) 0.31430(7) 0.01299(18) Uani d . 1 . .
O O31 0.7812(2) 0.56698(19) 0.38721(19) 0.0189(5) Uani d . 1 . .
O O32 1.0338(3) 0.63899(18) 0.29900(19) 0.0215(6) Uani d . 1 . .
O O33 0.9303(3) 0.51784(19) 0.19863(19) 0.0203(5) Uani d . 1 . .
O O34 1.0636(2) 0.42402(18) 0.37423(18) 0.0163(5) Uani d . 1 . .

loop_
_atom_site_aniso_label
_atom_site_aniso_U_11
_atom_site_aniso_U_22
_atom_site_aniso_U_33
_atom_site_aniso_U_12
_atom_site_aniso_U_13
_atom_site_aniso_U_23
N1 0.0215(16) 0.0177(15) 0.0187(17) 0.0009(12) -0.0132(13) -0.0044(13)
C2 0.015(2) 0.023(2) 0.019(2) -0.0050(16) -0.0056(16) -0.0036(16)
C3 0.0139(19) 0.0149(19) 0.012(2) -0.0037(15) -0.0044(15) -0.0034(15)
N4 0.0088(14) 0.0138(15) 0.0108(17) -0.0021(12) 0.0006(12) -0.0053(12)
C5 0.0126(18) 0.0108(17) 0.015(2) 0.0003(15) -0.0068(15) -0.0015(15)
C6 0.0141(18) 0.0125(18) 0.0101(19) -0.0033(14) -0.0030(15) 0.0008(14)
C7 0.0134(18) 0.0182(18) 0.0075(18) -0.0057(15) -0.0014(14) -0.0051(14)
N8 0.0112(15) 0.0134(15) 0.0088(16) -0.0036(12) -0.0009(12) -0.0042(12)
C9 0.0124(18) 0.0105(18) 0.013(2) 0.0007(14) -0.0067(15) -0.0005(14)
C10 0.0124(18) 0.0126(18) 0.012(2) -0.0020(14) -0.0044(15) -0.0025(15)
N11 0.0146(15) 0.0209(15) 0.0128(16) -0.0062(12) -0.0062(12) -0.0027(13)
Cl4 0.0172(4) 0.0142(4) 0.0190(5) -0.0063(3) 0.0027(4) -0.0045(4)
Cl2 0.0098(4) 0.0195(4) 0.0129(5) -0.0054(3) -0.0020(3) -0.0031(4)
O21 0.0128(12) 0.0440(15) 0.0169(14) -0.0088(11) -0.0072(10) -0.0088(12)
O22 0.0211(13) 0.0136(12) 0.0297(15) -0.0006(10) -0.0059(11) -0.0051(11)
O23 0.0179(12) 0.0292(13) 0.0109(13) -0.0108(10) 0.0029(10) -0.0011(11)
O24 0.0059(11) 0.0246(13) 0.0198(14) 0.0005(10) 0.0003(9) -0.0068(11)
Cl1 0.0182(5) 0.0210(5) 0.0152(5) -0.0022(4) 0.0007(4) -0.0005(4)
O11 0.0332(15) 0.0245(14) 0.0463(19) 0.0067(12) 0.0037(13) 0.0195(13)
O12 0.0235(14) 0.0669(18) 0.0179(15) -0.0116(13) 0.0031(11) -0.0224(14)
O13 0.0222(13) 0.0238(13) 0.0243(15) -0.0125(10) -0.0024(11) -0.0036(11)
O14 0.0159(12) 0.0193(12) 0.0150(13) -0.0047(10) 0.0034(10) 0.0010(10)
Cl3 0.0117(4) 0.0136(4) 0.0143(5) -0.0019(3) -0.0033(3) -0.0039(3)
O31 0.0080(11) 0.0280(13) 0.0212(14) -0.0008(10) 0.0033(10) -0.0145(11)
O32 0.0238(13) 0.0140(12) 0.0283(15) -0.0085(10) -0.0029(11) -0.0026(11)
O33 0.0221(13) 0.0282(13) 0.0119(13) -0.0018(10) -0.0065(10) -0.0084(11)
O34 0.0145(12) 0.0150(12) 0.0164(13) 0.0019(10) -0.0066(10) 0.0001(10)

loop_
_atom_type_symbol
_atom_type_description
_atom_type_scat_dispersion_real
_atom_type_scat_dispersion_imag
_atom_type_scat_source
C C 0.0033 0.0016 'International Tables Vol C Tables 4.2.6.8 and 6.1.1.4'
H H 0.0000 0.0000 'International Tables Vol C Tables 4.2.6.8 and 6.1.1.4'
N N 0.0061 0.0033 'International Tables Vol C Tables 4.2.6.8 and 6.1.1.4'
Cl Cl 0.1484 0.1585 'International Tables Vol C Tables 4.2.6.8 and 6.1.1.4'
O O 0.0106 0.0060 'International Tables Vol C Tables 4.2.6.8 and 6.1.1.4'

loop_
_geom_angle_atom_site_label_1
_geom_angle_atom_site_label_2
_geom_angle_atom_site_label_3
_geom_angle_site_symmetry_1
_geom_angle_site_symmetry_3
_geom_angle
_geom_angle_publ_flag
C2 N1 H1A . . 109.5 ?
C2 N1 H1B . . 109.5 ?
H1A N1 H1B . . 109.5 ?
C2 N1 H1C . . 109.5 ?
H1A N1 H1C . . 109.5 ?
H1B N1 H1C . . 109.5 ?
N1 C2 C3 . . 113.9(3) ?
N1 C2 H2A . . 104.4(17) ?
C3 C2 H2A . . 114.6(17) ?
N1 C2 H2B . . 104.3(16) ?
C3 C2 H2B . . 110.8(15) ?
H2A C2 H2B . . 108(2) ?
N4 C3 C2 . . 114.0(3) ?
N4 C3 H3A . . 109.9(19) ?
C2 C3 H3A . . 110.4(18) ?
N4 C3 H3B . . 106.0(17) ?
C2 C3 H3B . . 108.0(15) ?
H3A C3 H3B . . 108(2) ?
C3 N4 C5 . . 112.9(2) ?
C3 N4 H4A . . 108.7(18) ?
C5 N4 H4A . . 108.0(17) ?
C3 N4 H4B . . 110.8(17) ?
C5 N4 H4B . . 106.2(17) ?
H4A N4 H4B . . 110(2) ?
N4 C5 C6 . . 111.5(2) ?
N4 C5 H5A . . 104.9(15) ?
C6 C5 H5A . . 113.3(17) ?
N4 C5 H5B . . 105.6(17) ?
C6 C5 H5B . . 109.9(18) ?
H5A C5 H5B . . 111(2) ?
C5 C6 C7 . . 108.4(2) ?
C5 C6 H6A . . 109.7(18) ?
C7 C6 H6A . . 111.1(16) ?
C5 C6 H6B . . 109.8(17) ?
C7 C6 H6B . . 106.8(17) ?
H6A C6 H6B . . 111(2) ?
N8 C7 C6 . . 112.0(2) ?
N8 C7 H7A . . 108.9(17) ?
C6 C7 H7A . . 113.0(17) ?
N8 C7 H7B . . 104.8(16) ?
C6 C7 H7B . . 112.1(14) ?
H7A C7 H7B . . 106(2) ?
C7 N8 C9 . . 111.7(2) ?
C7 N8 H8A . . 108.3(17) ?
C9 N8 H8A . . 112.8(16) ?
C7 N8 H8B . . 109.2(18) ?
C9 N8 H8B . . 109.9(18) ?
H8A N8 H8B . . 105(2) ?
N8 C9 C10 . . 112.8(3) ?
N8 C9 H9A . . 107.3(14) ?
C10 C9 H9A . . 114.9(15) ?
N8 C9 H9B . . 106.1(17) ?
C10 C9 H9B . . 109.6(17) ?
H9A C9 H9B . . 106(2) ?
N11 C10 C9 . . 113.6(3) ?
N11 C10 H10A . . 104.9(17) ?
C9 C10 H10A . . 109.6(18) ?
N11 C10 H10B . . 107.3(16) ?
C9 C10 H10B . . 109.3(16) ?
H10A C10 H10B . . 112(2) ?
C10 N11 H11A . . 109.5 ?
C10 N11 H11B . . 109.5 ?
H11A N11 H11B . . 109.5 ?
C10 N11 H11C . . 109.5 ?
H11A N11 H11C . . 109.5 ?
H11B N11 H11C . . 109.5 ?
O22 Cl2 O23 . . 109.73(13) ?
O22 Cl2 O24 . . 111.00(12) ?
O23 Cl2 O24 . . 108.04(12) ?
O22 Cl2 O21 . . 109.65(13) ?
O23 Cl2 O21 . . 109.66(13) ?
O24 Cl2 O21 . . 108.73(13) ?
O12 Cl1 O11 . . 109.87(15) ?
O12 Cl1 O14 . . 109.47(14) ?
O11 Cl1 O14 . . 109.22(13) ?
O12 Cl1 O13 . . 109.56(13) ?
O11 Cl1 O13 . . 109.93(14) ?
O14 Cl1 O13 . . 108.78(13) ?
O33 Cl3 O32 . . 109.89(13) ?
O33 Cl3 O31 . . 109.95(13) ?
O32 Cl3 O31 . . 109.06(12) ?
O33 Cl3 O34 . . 109.60(12) ?
O32 Cl3 O34 . . 108.47(12) ?
O31 Cl3 O34 . . 109.83(12) ?

loop_
_geom_bond_atom_site_label_1
_geom_bond_atom_site_label_2
_geom_bond_site_symmetry_2
_geom_bond_distance
_geom_bond_publ_flag
N1 C2 . 1.492(4) ?
N1 H1A . 0.9523 ?
N1 H1B . 0.9523 ?
N1 H1C . 0.9523 ?
C2 C3 . 1.500(4) ?
C2 H2A . 0.96(3) ?
C2 H2B . 1.02(3) ?
C3 N4 . 1.486(4) ?
C3 H3A . 0.89(3) ?
C3 H3B . 0.98(3) ?
N4 C5 . 1.501(4) ?
N4 H4A . 0.91(3) ?
N4 H4B . 0.92(3) ?
C5 C6 . 1.515(4) ?
C5 H5A . 0.97(3) ?
C5 H5B . 0.93(3) ?
C6 C7 . 1.517(4) ?
C6 H6A . 0.94(3) ?
C6 H6B . 0.96(3) ?
C7 N8 . 1.493(4) ?
C7 H7A . 0.97(3) ?
C7 H7B . 1.04(3) ?
N8 C9 . 1.499(4) ?
N8 H8A . 0.96(3) ?
N8 H8B . 0.91(3) ?
C9 C10 . 1.521(4) ?
C9 H9A . 1.07(3) ?
C9 H9B . 0.95(3) ?
C10 N11 . 1.494(4) ?
C10 H10A . 0.93(3) ?
C10 H10B . 0.98(2) ?
N11 H11A . 0.9083 ?
N11 H11B . 0.9083 ?
N11 H11C . 0.9083 ?
Cl2 O22 . 1.433(2) ?
Cl2 O23 . 1.442(2) ?
Cl2 O24 . 1.4509(19) ?
Cl2 O21 . 1.454(2) ?
Cl1 O12 . 1.435(2) ?
Cl1 O11 . 1.438(2) ?
Cl1 O14 . 1.445(2) ?
Cl1 O13 . 1.449(2) ?
Cl3 O33 . 1.439(2) ?
Cl3 O32 . 1.443(2) ?
Cl3 O31 . 1.445(2) ?
Cl3 O34 . 1.4474(18) ?

loop_
_geom_hbond_atom_site_label_D
_geom_hbond_atom_site_label_H
_geom_hbond_atom_site_label_A
_geom_hbond_site_symmetry_A
_geom_hbond_distance_DH
_geom_hbond_distance_HA
_geom_hbond_distance_DA
_geom_hbond_angle_DHA
N1 H1A O21 1_556 0.95 2.29 3.147(3) 149
N1 H1A O32 1_455 0.95 2.52 3.114(3) 121
N1 H1B O31 . 0.95 2.38 3.110(3) 133
N1 H1B O23 2_665 0.95 2.59 3.110(3) 133
N1 H1B O24 2_665 0.95 2.53 3.131(3) 121
N1 H1C Cl4 . 0.95 2.24 3.147(3) 160
C2 H2B O14 1_656 1.02(3) 2.43(3) 3.321(4) 146(2)
N4 H4A O32 1_455 0.91(3) 2.47(3) 3.026(3) 120(2)
N4 H4A Cl4 . 0.91(3) 2.52(3) 3.187(3) 130(2)
N4 H4B Cl4 2_665 0.92(3) 2.25(3) 3.156(3) 168(2)
C5 H5A O11 2_574 0.97(3) 2.54(3) 3.367(4) 143(2)
C6 H6B O23 . 0.96(3) 2.51(3) 3.238(4) 133(2)
C7 H7A O12 1_556 0.97(3) 2.43(3) 3.224(4) 138(2)
C7 H7B O13 2_574 1.04(3) 2.43(3) 3.370(4) 150(2)
N8 H8A Cl4 2_565 0.96(3) 2.23(3) 3.167(3) 166(2)
N8 H8B O23 . 0.91(3) 2.12(3) 2.846(3) 135(2)
N8 H8B O33 2_665 0.91(3) 2.57(3) 3.252(3) 132(2)
N8 H8B O34 2_665 0.91(3) 2.27(3) 2.930(3) 129(2)
N11 H11A O13 . 0.91 2.25 3.026(3) 143
N11 H11B O31 1_454 0.91 2.34 3.043(3) 134
N11 H11B O24 1_455 0.91 2.29 3.037(3) 139
N11 H11B O14 . 0.91 2.41 2.916(3) 116
N11 H11B O31 1_454 0.91 2.34 3.043(3) 134
N11 H11C O34 2_665 0.91 2.09 2.770(3) 131
N11 H11C O21 . 0.91 2.34 3.004(3) 130

loop_
_geom_torsion_atom_site_label_1
_geom_torsion_atom_site_label_2
_geom_torsion_atom_site_label_3
_geom_torsion_atom_site_label_4
_geom_torsion_site_symmetry_1
_geom_torsion_site_symmetry_2
_geom_torsion_site_symmetry_3
_geom_torsion_site_symmetry_4
_geom_torsion
_geom_torsion_publ_flag
N1 C2 C3 N4 . . . . -72.2(4) ?
C2 C3 N4 C5 . . . . 177.1(3) ?
C3 N4 C5 C6 . . . . 179.9(3) ?
N4 C5 C6 C7 . . . . -161.0(2) ?
C5 C6 C7 N8 . . . . 178.8(3) ?
C6 C7 N8 C9 . . . . -166.8(2) ?
C7 N8 C9 C10 . . . . -166.7(3) ?
N8 C9 C10 N11 . . . . -94.8(3) ?

loop_
_cod_related_entry_id
_cod_related_entry_database
_cod_related_entry_code
1 ChemSpider 30654174
